data_2022387
loop_
_publ_author_name
'Liang, Yu'
'Wang, Jian-Teng'
'Song, Li'
'Dai, Ding-Qiu'
'Wang, You-Yu'
'Chai, Wen-Xiang'

_publ_section_title
;
 Structural, spectroscopic and DFT theoretical studies of phosphorescent
 CuIP~2~S-containing cuprous complexes
;
_journal_coeditor_code ZO3011
_journal_issue 7
_journal_name_full 'Acta Crystallographica Section C'
_journal_page_first
;
;
_journal_paper_doi 10.1107/S2053229621005696
_journal_volume 77
_journal_year 2021
_chemical_formula_iupac '[Cu I (C H4 N2 S) (C18 H15 P)2]'
_chemical_formula_moiety 'C37 H34 Cu I N2 P2 S'
_chemical_formula_sum 'C37 H34 Cu I N2 P2 S'
_chemical_formula_weight 791.10
_chemical_name_systematic
;
Iodido(thiourea-\k<i>S</i>)bis(triphenylphosphane-\k<i>P</i>)copper(I)
;
_space_group_crystal_system triclinic
_space_group_IT_number 2
_space_group_name_Hall '-P 1'
_space_group_name_H-M_alt 'P -1'
_atom_sites_solution_hydrogens geom
_atom_sites_solution_primary direct
_audit_creation_method
;
Olex2 1.2
(compiled 2018.05.29 svn.r3508 for OlexSys, GUI svn.r5506)
;
_cell_angle_alpha 85.1850(10)
_cell_angle_beta 80.3690(10)
_cell_angle_gamma 69.6340(10)
_cell_formula_units_Z 2
_cell_length_a 9.7713(3)
_cell_length_b 11.8827(4)
_cell_length_c 16.0872(6)
_cell_measurement_reflns_used 9881
_cell_measurement_temperature 293(2)
_cell_measurement_theta_max 26.39
_cell_measurement_theta_min 3.11
_cell_volume 1725.76(10)
_computing_cell_refinement
;
SAINT (Bruker, 2016)
;
_computing_data_collection
;
APEX2 (Bruker, 2016)
;
_computing_data_reduction
;
SAINT (Bruker, 2016)
;
_computing_molecular_graphics
;
OLEX2 (Dolomanov <i>et al.</i>,  2009)
;
_computing_publication_material
;
OLEX2 (Dolomanov <i>et al.</i>,  2009)
;
_computing_structure_refinement
;
SHELXL2018 (Sheldrick, 2015)
;
_computing_structure_solution
;
SHELXS97 (Sheldrick, 2008)
;
_diffrn_ambient_temperature 293(2)
_diffrn_measured_fraction_theta_full 0.993
_diffrn_measured_fraction_theta_max 0.988
_diffrn_measurement_device_type 'Bruker APEXII CCD'
_diffrn_measurement_method '\f and \w scans'
_diffrn_radiation_type MoK\a
_diffrn_radiation_wavelength 0.71073
_diffrn_reflns_av_R_equivalents 0.0201
_diffrn_reflns_av_unetI/netI 0.0238
_diffrn_reflns_limit_h_max 12
_diffrn_reflns_limit_h_min -11
_diffrn_reflns_limit_k_max 14
_diffrn_reflns_limit_k_min -14
_diffrn_reflns_limit_l_max 20
_diffrn_reflns_limit_l_min -20
_diffrn_reflns_number 19588
_diffrn_reflns_theta_full 25.242
_diffrn_reflns_theta_max 26.387
_diffrn_reflns_theta_min 2.367
_diffrn_standards_number 0
_exptl_absorpt_coefficient_mu 1.709
_exptl_absorpt_correction_T_max 0.7454
_exptl_absorpt_correction_T_min 0.6125
_exptl_absorpt_correction_type multi-scan
_exptl_absorpt_process_details
;
(SADABS; Bruker, 2016)
;
_exptl_crystal_colour colourless
_exptl_crystal_density_diffrn 1.522
_exptl_crystal_description block
_exptl_crystal_F_000 796
_exptl_crystal_size_max 0.38
_exptl_crystal_size_mid 0.23
_exptl_crystal_size_min 0.18
_refine_diff_density_max 1.377
_refine_diff_density_min -0.701
_refine_ls_extinction_method none
_refine_ls_goodness_of_fit_ref 1.088
_refine_ls_hydrogen_treatment constr
_refine_ls_matrix_type full
_refine_ls_number_parameters 401
_refine_ls_number_reflns 6979
_refine_ls_number_restraints 1
_refine_ls_restrained_S_all 1.104
_refine_ls_R_factor_all 0.0292
_refine_ls_R_factor_gt 0.0279
_refine_ls_shift/su_max 0.002
_refine_ls_shift/su_mean 0.000
_refine_ls_structure_factor_coef Fsqd
_refine_ls_weighting_details 'w=1/[\s^2^(Fo^2^)+(0.0259P)^2^+3.3403P] where P=(Fo^2^+2Fc^2^)/3'
_refine_ls_weighting_scheme calc
_refine_ls_wR_factor_gt 0.0738
_refine_ls_wR_factor_ref 0.0745
_reflns_number_gt 6668
_reflns_number_total 6979
_reflns_threshold_expression 'I > 2\s(I)'
_cod_data_source_file zo3011sup1.cif
_cod_data_source_block I
_cod_database_code 2022387
_shelx_space_group_comment
;
The symmetry employed for this shelxl refinement is uniquely defined
by the following loop, which should always be used as a source of
symmetry information in preference to the above space-group names.
They are only intended as comments.
;

loop_
_space_group_symop_operation_xyz
'x, y, z'
'-x, -y, -z'

loop_
_atom_site_type_symbol
_atom_site_label
_atom_site_fract_x
_atom_site_fract_y
_atom_site_fract_z
_atom_site_U_iso_or_equiv
_atom_site_adp_type
_atom_site_calc_flag
_atom_site_occupancy
_atom_site_disorder_assembly
_atom_site_disorder_group
I I1 0.44216(2) 0.11187(2) 0.67484(2) 0.02591(6) Uani d 1 . .
Cu Cu1 0.16189(3) 0.11946(3) 0.69883(2) 0.01829(8) Uani d 1 . .
S S1A 0.0547(3) 0.13063(10) 0.57344(11) 0.0121(3) Uani d 0.782(8) A 1
S S1B 0.0958(7) 0.1373(4) 0.5601(3) 0.0121(3) Uani d 0.218(8) A 2
P P1 0.04747(7) 0.30385(5) 0.75502(4) 0.01582(13) Uani d 1 . .
P P2 0.18258(7) -0.06688(5) 0.75641(4) 0.01668(13) Uani d 1 . .
N N1 0.3133(3) 0.1154(3) 0.47786(17) 0.0349(6) Uani d 1 . .
H H1A 0.376883 0.096750 0.432853 0.042 Uiso calc 1 . .
H H1B 0.330436 0.149484 0.518133 0.042 Uiso calc 1 . .
N N2 0.1671(3) 0.0392(3) 0.42215(16) 0.0353(6) Uani d 1 . .
H H2A 0.232266 0.021421 0.377759 0.042 Uiso calc 1 . .
H H2B 0.087265 0.022797 0.425462 0.042 Uiso calc 1 . .
C C1 -0.1544(3) 0.3586(2) 0.78235(17) 0.0198(5) Uani d 1 . .
C C2 -0.2362(3) 0.3072(3) 0.7452(2) 0.0285(6) Uani d 1 . .
H H2 -0.188167 0.246003 0.707154 0.034 Uiso calc 1 . .
C C3 -0.3895(3) 0.3466(3) 0.7646(2) 0.0398(8) Uani d 1 . .
H H3 -0.443570 0.311795 0.739385 0.048 Uiso calc 1 . .
C C4 -0.4613(3) 0.4375(3) 0.8213(2) 0.0431(8) Uani d 1 . .
H H4 -0.563635 0.463783 0.834300 0.052 Uiso calc 1 . .
C C5 -0.3810(3) 0.4892(3) 0.8586(2) 0.0386(7) Uani d 1 . .
H H5 -0.429288 0.549989 0.896914 0.046 Uiso calc 1 . .
C C6 -0.2282(3) 0.4506(3) 0.83883(18) 0.0275(6) Uani d 1 . .
H H6 -0.174765 0.486431 0.863543 0.033 Uiso calc 1 . .
C C7 0.1087(3) 0.3223(2) 0.85249(16) 0.0188(5) Uani d 1 . .
C C8 0.1380(3) 0.2235(3) 0.90825(18) 0.0273(6) Uani d 1 . .
H H8 0.125658 0.153510 0.894410 0.033 Uiso calc 1 . .
C C9 0.1852(4) 0.2280(3) 0.9841(2) 0.0368(7) Uani d 1 . .
H H9 0.203284 0.161693 1.021013 0.044 Uiso calc 1 . .
C C10 0.2055(3) 0.3311(3) 1.00495(19) 0.0336(7) Uani d 1 . .
H H10 0.238592 0.333876 1.055415 0.040 Uiso calc 1 . .
C C11 0.1761(3) 0.4302(3) 0.95015(19) 0.0309(6) Uani d 1 . .
H H11 0.189213 0.499740 0.964135 0.037 Uiso calc 1 . .
C C12 0.1275(3) 0.4264(2) 0.87504(18) 0.0250(6) Uani d 1 . .
H H12 0.107141 0.493791 0.839089 0.030 Uiso calc 1 . .
C C13 0.0804(3) 0.4224(2) 0.68374(16) 0.0187(5) Uani d 1 . .
C C14 -0.0240(3) 0.4909(2) 0.63385(17) 0.0239(5) Uani d 1 . .
H H14 -0.114123 0.478856 0.638590 0.029 Uiso calc 1 . .
C C15 0.0057(4) 0.5775(3) 0.57662(18) 0.0314(7) Uani d 1 . .
H H15 -0.065321 0.623728 0.544101 0.038 Uiso calc 1 . .
C C16 0.1388(4) 0.5949(3) 0.56814(19) 0.0334(7) Uani d 1 . .
H H16 0.157629 0.653215 0.530290 0.040 Uiso calc 1 . .
C C17 0.2453(4) 0.5258(3) 0.6159(2) 0.0313(6) Uani d 1 . .
H H17 0.336184 0.536875 0.609315 0.038 Uiso calc 1 . .
C C18 0.2172(3) 0.4397(2) 0.67353(18) 0.0242(6) Uani d 1 . .
H H18 0.289302 0.393559 0.705423 0.029 Uiso calc 1 . .
C C19 0.2424(3) -0.1109(2) 0.85986(17) 0.0217(5) Uani d 1 . .
C C20 0.1845(4) -0.1815(3) 0.9184(2) 0.0406(8) Uani d 1 . .
H H20 0.108603 -0.205164 0.906733 0.049 Uiso calc 1 . .
C C21 0.2393(5) -0.2170(4) 0.9942(2) 0.0557(11) Uani d 1 . .
H H21 0.198966 -0.263424 1.033198 0.067 Uiso calc 1 . .
C C22 0.3530(4) -0.1840(3) 1.0121(2) 0.0453(9) Uani d 1 . .
H H22 0.390575 -0.209271 1.062532 0.054 Uiso calc 1 . .
C C23 0.4104(4) -0.1134(3) 0.9549(2) 0.0367(7) Uani d 1 . .
H H23 0.486939 -0.090704 0.966773 0.044 Uiso calc 1 . .
C C24 0.3546(3) -0.0758(3) 0.87949(19) 0.0278(6) Uani d 1 . .
H H24 0.392724 -0.026557 0.841755 0.033 Uiso calc 1 . .
C C25 0.0151(3) -0.1053(2) 0.76742(16) 0.0191(5) Uani d 1 . .
C C26 0.0147(3) -0.2175(3) 0.74930(19) 0.0278(6) Uani d 1 . .
H H26 0.102883 -0.277156 0.729832 0.033 Uiso calc 1 . .
C C27 -0.1169(4) -0.2409(3) 0.7602(2) 0.0333(7) Uani d 1 . .
H H27 -0.116470 -0.316137 0.747841 0.040 Uiso calc 1 . .
C C28 -0.2487(3) -0.1530(3) 0.78918(19) 0.0312(6) Uani d 1 . .
H H28 -0.336774 -0.168598 0.795630 0.037 Uiso calc 1 . .
C C29 -0.2490(3) -0.0416(3) 0.80861(19) 0.0294(6) Uani d 1 . .
H H29 -0.337171 0.017353 0.829109 0.035 Uiso calc 1 . .
C C30 -0.1180(3) -0.0181(2) 0.79746(18) 0.0242(6) Uani d 1 . .
H H30 -0.118856 0.057071 0.810235 0.029 Uiso calc 1 . .
C C31 0.3207(3) -0.1813(2) 0.68810(17) 0.0207(5) Uani d 1 . .
C C32 0.3078(4) -0.1776(2) 0.60318(18) 0.0290(6) Uani d 1 . .
H H32 0.224442 -0.123196 0.583619 0.035 Uiso calc 1 . .
C C33 0.4179(4) -0.2543(3) 0.5470(2) 0.0373(8) Uani d 1 . .
H H33 0.408210 -0.250750 0.490223 0.045 Uiso calc 1 . .
C C34 0.5421(4) -0.3359(3) 0.5757(2) 0.0417(8) Uani d 1 . .
H H34 0.616843 -0.386257 0.538127 0.050 Uiso calc 1 . .
C C35 0.5540(4) -0.3418(3) 0.6593(3) 0.0442(9) Uani d 1 . .
H H35 0.636649 -0.397698 0.678529 0.053 Uiso calc 1 . .
C C36 0.4446(3) -0.2658(3) 0.7164(2) 0.0329(7) Uani d 1 . .
H H36 0.454248 -0.271375 0.773281 0.040 Uiso calc 1 . .
C C37 0.1896(3) 0.0916(2) 0.48513(18) 0.0249(6) Uani d 1 . .

loop_
_atom_site_aniso_label
_atom_site_aniso_U_11
_atom_site_aniso_U_22
_atom_site_aniso_U_33
_atom_site_aniso_U_12
_atom_site_aniso_U_13
_atom_site_aniso_U_23
I1 0.01923(9) 0.02945(10) 0.02953(11) -0.00911(7) -0.00349(7) -0.00007(7)
Cu1 0.02102(16) 0.01427(15) 0.01856(16) -0.00515(12) -0.00169(12) -0.00109(11)
S1A 0.0063(8) 0.0188(3) 0.0113(5) -0.0045(4) -0.0002(5) -0.0025(3)
S1B 0.0063(8) 0.0188(3) 0.0113(5) -0.0045(4) -0.0002(5) -0.0025(3)
P1 0.0159(3) 0.0138(3) 0.0173(3) -0.0042(2) -0.0026(2) -0.0013(2)
P2 0.0174(3) 0.0143(3) 0.0173(3) -0.0044(2) -0.0022(2) 0.0004(2)
N1 0.0378(14) 0.0490(16) 0.0259(13) -0.0259(13) 0.0004(11) -0.0067(11)
N2 0.0340(14) 0.0548(17) 0.0223(13) -0.0214(13) -0.0014(11) -0.0083(12)
C1 0.0179(12) 0.0182(12) 0.0218(13) -0.0057(10) -0.0019(10) 0.0032(10)
C2 0.0246(14) 0.0232(13) 0.0384(17) -0.0072(11) -0.0082(12) -0.0018(12)
C3 0.0237(15) 0.0376(17) 0.063(2) -0.0146(13) -0.0114(15) 0.0009(16)
C4 0.0175(14) 0.046(2) 0.060(2) -0.0075(13) 0.0002(14) 0.0042(17)
C5 0.0266(15) 0.0405(18) 0.0375(18) -0.0005(13) 0.0051(13) -0.0071(14)
C6 0.0228(13) 0.0308(15) 0.0259(14) -0.0055(11) -0.0019(11) -0.0040(11)
C7 0.0161(11) 0.0197(12) 0.0190(12) -0.0038(10) -0.0020(9) -0.0034(10)
C8 0.0353(15) 0.0221(13) 0.0247(14) -0.0077(12) -0.0094(12) -0.0008(11)
C9 0.0473(19) 0.0333(16) 0.0264(16) -0.0059(14) -0.0154(14) 0.0023(12)
C10 0.0333(16) 0.0426(17) 0.0241(15) -0.0073(14) -0.0105(12) -0.0087(13)
C11 0.0320(15) 0.0341(16) 0.0302(16) -0.0138(13) -0.0033(12) -0.0120(12)
C12 0.0277(14) 0.0229(13) 0.0253(14) -0.0090(11) -0.0041(11) -0.0037(11)
C13 0.0225(12) 0.0133(11) 0.0190(12) -0.0050(10) -0.0005(10) -0.0041(9)
C14 0.0277(14) 0.0218(13) 0.0217(13) -0.0073(11) -0.0048(11) -0.0013(10)
C15 0.0465(18) 0.0233(14) 0.0223(14) -0.0081(13) -0.0093(13) 0.0027(11)
C16 0.055(2) 0.0234(14) 0.0229(14) -0.0186(14) 0.0013(13) 0.0009(11)
C17 0.0362(16) 0.0278(15) 0.0331(16) -0.0185(13) 0.0045(13) -0.0041(12)
C18 0.0242(13) 0.0197(12) 0.0281(14) -0.0077(11) -0.0016(11) -0.0017(11)
C19 0.0214(12) 0.0201(12) 0.0199(13) -0.0026(10) -0.0036(10) 0.0013(10)
C20 0.0445(19) 0.053(2) 0.0317(17) -0.0275(17) -0.0132(14) 0.0186(15)
C21 0.064(3) 0.075(3) 0.0340(19) -0.034(2) -0.0154(18) 0.0300(19)
C22 0.052(2) 0.055(2) 0.0245(16) -0.0104(17) -0.0171(15) 0.0089(15)
C23 0.0362(17) 0.0400(17) 0.0340(17) -0.0081(14) -0.0159(14) -0.0019(14)
C24 0.0280(14) 0.0285(14) 0.0263(15) -0.0084(12) -0.0078(12) 0.0034(11)
C25 0.0211(12) 0.0193(12) 0.0172(12) -0.0072(10) -0.0033(10) 0.0004(9)
C26 0.0277(14) 0.0232(13) 0.0317(15) -0.0097(11) 0.0035(12) -0.0079(11)
C27 0.0383(17) 0.0338(16) 0.0343(17) -0.0220(14) 0.0024(13) -0.0101(13)
C28 0.0278(15) 0.0463(18) 0.0266(15) -0.0210(14) -0.0053(12) -0.0002(13)
C29 0.0189(13) 0.0356(16) 0.0304(15) -0.0044(12) -0.0046(11) -0.0016(12)
C30 0.0223(13) 0.0202(13) 0.0282(14) -0.0041(11) -0.0050(11) -0.0015(11)
C31 0.0218(12) 0.0150(11) 0.0243(13) -0.0081(10) 0.0036(10) -0.0012(10)
C32 0.0394(16) 0.0190(13) 0.0250(14) -0.0088(12) 0.0023(12) 0.0003(11)
C33 0.058(2) 0.0281(15) 0.0262(16) -0.0224(15) 0.0140(14) -0.0056(12)
C34 0.0340(17) 0.0307(16) 0.055(2) -0.0132(14) 0.0207(15) -0.0178(15)
C35 0.0241(15) 0.0354(18) 0.064(2) 0.0021(13) -0.0007(15) -0.0164(16)
C36 0.0252(14) 0.0274(15) 0.0406(18) -0.0010(12) -0.0039(13) -0.0076(13)
C37 0.0289(14) 0.0234(13) 0.0236(14) -0.0100(11) -0.0078(11) 0.0044(11)

loop_
_atom_type_symbol
_atom_type_description
_atom_type_scat_dispersion_real
_atom_type_scat_dispersion_imag
_atom_type_scat_source
C C 0.0033 0.0016 'International Tables Vol C Tables 4.2.6.8 and 6.1.1.4'
H H 0.0000 0.0000 'International Tables Vol C Tables 4.2.6.8 and 6.1.1.4'
Cu Cu 0.3201 1.2651 'International Tables Vol C Tables 4.2.6.8 and 6.1.1.4'
I I -0.4742 1.8119 'International Tables Vol C Tables 4.2.6.8 and 6.1.1.4'
N N 0.0061 0.0033 'International Tables Vol C Tables 4.2.6.8 and 6.1.1.4'
P P 0.1023 0.0942 'International Tables Vol C Tables 4.2.6.8 and 6.1.1.4'
S S 0.1246 0.1234 'International Tables Vol C Tables 4.2.6.8 and 6.1.1.4'

loop_
_geom_angle_atom_site_label_1
_geom_angle_atom_site_label_2
_geom_angle_atom_site_label_3
_geom_angle_site_symmetry_1
_geom_angle_site_symmetry_3
_geom_angle
_geom_angle_publ_flag
S1A Cu1 I1 . . 115.80(7) ?
S1B Cu1 I1 . . 105.16(18) ?
P1 Cu1 I1 . . 100.223(19) ?
P1 Cu1 S1A . . 104.40(3) ?
P1 Cu1 S1B . . 105.76(11) ?
P1 Cu1 P2 . . 130.49(3) ?
P2 Cu1 I1 . . 101.78(2) ?
P2 Cu1 S1A . . 104.85(5) ?
P2 Cu1 S1B . . 110.31(14) ?
C37 S1A Cu1 . . 111.36(14) ?
C37 S1B Cu1 . . 127.2(3) ?
C1 P1 Cu1 . . 119.00(9) ?
C7 P1 Cu1 . . 114.27(8) ?
C7 P1 C1 . . 102.80(12) ?
C13 P1 Cu1 . . 111.94(8) ?
C13 P1 C1 . . 102.50(11) ?
C13 P1 C7 . . 104.71(12) ?
C19 P2 Cu1 . . 120.63(9) ?
C19 P2 C31 . . 102.47(12) ?
C25 P2 Cu1 . . 114.96(8) ?
C25 P2 C19 . . 102.58(12) ?
C25 P2 C31 . . 104.91(12) ?
C31 P2 Cu1 . . 109.58(8) ?
H1A N1 H1B . . 120.0 ?
C37 N1 H1A . . 120.0 ?
C37 N1 H1B . . 120.0 ?
H2A N2 H2B . . 120.0 ?
C37 N2 H2A . . 120.0 ?
C37 N2 H2B . . 120.0 ?
C2 C1 P1 . . 119.0(2) ?
C2 C1 C6 . . 118.9(3) ?
C6 C1 P1 . . 122.1(2) ?
C1 C2 H2 . . 119.7 ?
C1 C2 C3 . . 120.5(3) ?
C3 C2 H2 . . 119.7 ?
C2 C3 H3 . . 120.1 ?
C4 C3 C2 . . 119.9(3) ?
C4 C3 H3 . . 120.1 ?
C3 C4 H4 . . 120.0 ?
C5 C4 C3 . . 120.0(3) ?
C5 C4 H4 . . 120.0 ?
C4 C5 H5 . . 120.0 ?
C4 C5 C6 . . 120.1(3) ?
C6 C5 H5 . . 120.0 ?
C1 C6 H6 . . 119.7 ?
C5 C6 C1 . . 120.5(3) ?
C5 C6 H6 . . 119.7 ?
C8 C7 P1 . . 116.3(2) ?
C8 C7 C12 . . 118.4(2) ?
C12 C7 P1 . . 125.4(2) ?
C7 C8 H8 . . 119.6 ?
C9 C8 C7 . . 120.9(3) ?
C9 C8 H8 . . 119.6 ?
C8 C9 H9 . . 120.0 ?
C10 C9 C8 . . 120.1(3) ?
C10 C9 H9 . . 120.0 ?
C9 C10 H10 . . 120.2 ?
C9 C10 C11 . . 119.6(3) ?
C11 C10 H10 . . 120.2 ?
C10 C11 H11 . . 119.7 ?
C12 C11 C10 . . 120.5(3) ?
C12 C11 H11 . . 119.7 ?
C7 C12 H12 . . 119.7 ?
C11 C12 C7 . . 120.6(3) ?
C11 C12 H12 . . 119.7 ?
C14 C13 P1 . . 121.1(2) ?
C14 C13 C18 . . 118.7(2) ?
C18 C13 P1 . . 120.1(2) ?
C13 C14 H14 . . 119.8 ?
C13 C14 C15 . . 120.4(3) ?
C15 C14 H14 . . 119.8 ?
C14 C15 H15 . . 119.8 ?
C16 C15 C14 . . 120.4(3) ?
C16 C15 H15 . . 119.8 ?
C15 C16 H16 . . 120.0 ?
C15 C16 C17 . . 120.0(3) ?
C17 C16 H16 . . 120.0 ?
C16 C17 H17 . . 119.8 ?
C16 C17 C18 . . 120.3(3) ?
C18 C17 H17 . . 119.8 ?
C13 C18 H18 . . 119.9 ?
C17 C18 C13 . . 120.2(3) ?
C17 C18 H18 . . 119.9 ?
C20 C19 P2 . . 123.0(2) ?
C20 C19 C24 . . 118.5(3) ?
C24 C19 P2 . . 118.5(2) ?
C19 C20 H20 . . 119.8 ?
C21 C20 C19 . . 120.4(3) ?
C21 C20 H20 . . 119.8 ?
C20 C21 H21 . . 119.7 ?
C22 C21 C20 . . 120.6(3) ?
C22 C21 H21 . . 119.7 ?
C21 C22 H22 . . 120.3 ?
C23 C22 C21 . . 119.5(3) ?
C23 C22 H22 . . 120.3 ?
C22 C23 H23 . . 119.8 ?
C22 C23 C24 . . 120.3(3) ?
C24 C23 H23 . . 119.8 ?
C19 C24 H24 . . 119.7 ?
C23 C24 C19 . . 120.6(3) ?
C23 C24 H24 . . 119.7 ?
C26 C25 P2 . . 123.4(2) ?
C30 C25 P2 . . 117.8(2) ?
C30 C25 C26 . . 118.8(2) ?
C25 C26 H26 . . 119.9 ?
C27 C26 C25 . . 120.2(3) ?
C27 C26 H26 . . 119.9 ?
C26 C27 H27 . . 119.8 ?
C28 C27 C26 . . 120.3(3) ?
C28 C27 H27 . . 119.8 ?
C27 C28 H28 . . 120.1 ?
C27 C28 C29 . . 119.8(3) ?
C29 C28 H28 . . 120.1 ?
C28 C29 H29 . . 120.1 ?
C30 C29 C28 . . 119.8(3) ?
C30 C29 H29 . . 120.1 ?
C25 C30 H30 . . 119.5 ?
C29 C30 C25 . . 120.9(3) ?
C29 C30 H30 . . 119.5 ?
C32 C31 P2 . . 118.6(2) ?
C32 C31 C36 . . 118.6(3) ?
C36 C31 P2 . . 122.6(2) ?
C31 C32 H32 . . 119.6 ?
C31 C32 C33 . . 120.8(3) ?
C33 C32 H32 . . 119.6 ?
C32 C33 H33 . . 120.0 ?
C34 C33 C32 . . 120.0(3) ?
C34 C33 H33 . . 120.0 ?
C33 C34 H34 . . 120.2 ?
C35 C34 C33 . . 119.5(3) ?
C35 C34 H34 . . 120.2 ?
C34 C35 H35 . . 119.4 ?
C34 C35 C36 . . 121.2(3) ?
C36 C35 H35 . . 119.4 ?
C31 C36 C35 . . 119.8(3) ?
C31 C36 H36 . . 120.1 ?
C35 C36 H36 . . 120.1 ?
N1 C37 S1A . . 122.1(2) ?
N1 C37 S1B . . 111.2(4) ?
N2 C37 S1A . . 119.5(2) ?
N2 C37 S1B . . 130.3(4) ?
N2 C37 N1 . . 118.3(3) ?

loop_
_geom_bond_atom_site_label_1
_geom_bond_atom_site_label_2
_geom_bond_site_symmetry_2
_geom_bond_distance
_geom_bond_publ_flag
I1 Cu1 . 2.6716(4) ?
Cu1 S1A . 2.3978(11) ?
Cu1 S1B . 2.398(5) ?
Cu1 P1 . 2.2709(7) ?
Cu1 P2 . 2.2822(7) ?
S1A C37 . 1.741(4) ?
S1B C37 . 1.409(7) ?
P1 C1 . 1.836(3) ?
P1 C7 . 1.824(3) ?
P1 C13 . 1.823(3) ?
P2 C19 . 1.831(3) ?
P2 C25 . 1.824(3) ?
P2 C31 . 1.832(3) ?
N1 H1A . 0.8600 ?
N1 H1B . 0.8600 ?
N1 C37 . 1.319(4) ?
N2 H2A . 0.8600 ?
N2 H2B . 0.8600 ?
N2 C37 . 1.318(4) ?
C1 C2 . 1.389(4) ?
C1 C6 . 1.392(4) ?
C2 H2 . 0.9300 ?
C2 C3 . 1.394(4) ?
C3 H3 . 0.9300 ?
C3 C4 . 1.384(5) ?
C4 H4 . 0.9300 ?
C4 C5 . 1.381(5) ?
C5 H5 . 0.9300 ?
C5 C6 . 1.389(4) ?
C6 H6 . 0.9300 ?
C7 C8 . 1.393(4) ?
C7 C12 . 1.397(4) ?
C8 H8 . 0.9300 ?
C8 C9 . 1.386(4) ?
C9 H9 . 0.9300 ?
C9 C10 . 1.382(5) ?
C10 H10 . 0.9300 ?
C10 C11 . 1.386(5) ?
C11 H11 . 0.9300 ?
C11 C12 . 1.379(4) ?
C12 H12 . 0.9300 ?
C13 C14 . 1.390(4) ?
C13 C18 . 1.403(4) ?
C14 H14 . 0.9300 ?
C14 C15 . 1.397(4) ?
C15 H15 . 0.9300 ?
C15 C16 . 1.369(5) ?
C16 H16 . 0.9300 ?
C16 C17 . 1.383(5) ?
C17 H17 . 0.9300 ?
C17 C18 . 1.390(4) ?
C18 H18 . 0.9300 ?
C19 C20 . 1.389(4) ?
C19 C24 . 1.391(4) ?
C20 H20 . 0.9300 ?
C20 C21 . 1.387(5) ?
C21 H21 . 0.9300 ?
C21 C22 . 1.379(6) ?
C22 H22 . 0.9300 ?
C22 C23 . 1.375(5) ?
C23 H23 . 0.9300 ?
C23 C24 . 1.389(4) ?
C24 H24 . 0.9300 ?
C25 C26 . 1.391(4) ?
C25 C30 . 1.390(4) ?
C26 H26 . 0.9300 ?
C26 C27 . 1.388(4) ?
C27 H27 . 0.9300 ?
C27 C28 . 1.383(4) ?
C28 H28 . 0.9300 ?
C28 C29 . 1.384(4) ?
C29 H29 . 0.9300 ?
C29 C30 . 1.383(4) ?
C30 H30 . 0.9300 ?
C31 C32 . 1.388(4) ?
C31 C36 . 1.394(4) ?
C32 H32 . 0.9300 ?
C32 C33 . 1.392(4) ?
C33 H33 . 0.9300 ?
C33 C34 . 1.385(5) ?
C34 H34 . 0.9300 ?
C34 C35 . 1.363(6) ?
C35 H35 . 0.9300 ?
C35 C36 . 1.394(4) ?
C36 H36 . 0.9300 ?

loop_
_geom_hbond_atom_site_label_D
_geom_hbond_atom_site_label_H
_geom_hbond_atom_site_label_A
_geom_hbond_site_symmetry_A
_geom_hbond_distance_DH
_geom_hbond_distance_HA
_geom_hbond_distance_DA
_geom_hbond_angle_DHA
_geom_hbond_publ_flag
N1 H1A I1 2_656 0.86 2.99 3.70040(10) 142 no
N1 H1B I1 . 0.86 2.85 3.59230(10) 145 no
N2 H2A I1^i^ 2_656 0.86 3.03 3.7336(17) 141 no
N2 H2B S1A^ii^ 2_556 0.86 2.64 3.4268(15) 152 no
N2 H2B S1B^ii^ 1_655 0.86 2.72 3.6108(15) 154 no

loop_
_geom_torsion_atom_site_label_1
_geom_torsion_atom_site_label_2
_geom_torsion_atom_site_label_3
_geom_torsion_atom_site_label_4
_geom_torsion_site_symmetry_1
_geom_torsion_site_symmetry_2
_geom_torsion_site_symmetry_3
_geom_torsion_site_symmetry_4
_geom_torsion
_geom_torsion_publ_flag
Cu1 S1A C37 N1 . . . . -33.1(3) ?
Cu1 S1A C37 N2 . . . . 148.6(2) ?
Cu1 S1B C37 N1 . . . . -46.4(5) ?
Cu1 S1B C37 N2 . . . . 139.0(4) ?
Cu1 P1 C1 C2 . . . . -20.2(3) ?
Cu1 P1 C1 C6 . . . . 160.1(2) ?
Cu1 P1 C7 C8 . . . . -38.3(2) ?
Cu1 P1 C7 C12 . . . . 141.9(2) ?
Cu1 P1 C13 C14 . . . . 99.3(2) ?
Cu1 P1 C13 C18 . . . . -75.7(2) ?
Cu1 P2 C19 C20 . . . . 142.6(2) ?
Cu1 P2 C19 C24 . . . . -39.8(2) ?
Cu1 P2 C25 C26 . . . . 138.3(2) ?
Cu1 P2 C25 C30 . . . . -43.3(2) ?
Cu1 P2 C31 C32 . . . . -52.2(2) ?
Cu1 P2 C31 C36 . . . . 122.4(2) ?
P1 C1 C2 C3 . . . . 180.0(2) ?
P1 C1 C6 C5 . . . . -179.5(2) ?
P1 C7 C8 C9 . . . . 179.9(2) ?
P1 C7 C12 C11 . . . . -179.3(2) ?
P1 C13 C14 C15 . . . . -177.0(2) ?
P1 C13 C18 C17 . . . . 176.5(2) ?
P2 C19 C20 C21 . . . . 176.8(3) ?
P2 C19 C24 C23 . . . . -175.9(2) ?
P2 C25 C26 C27 . . . . 179.2(2) ?
P2 C25 C30 C29 . . . . -179.0(2) ?
P2 C31 C32 C33 . . . . 173.1(2) ?
P2 C31 C36 C35 . . . . -172.8(2) ?
C1 P1 C7 C8 . . . . 92.1(2) ?
C1 P1 C7 C12 . . . . -87.7(2) ?
C1 P1 C13 C14 . . . . -29.4(2) ?
C1 P1 C13 C18 . . . . 155.6(2) ?
C1 C2 C3 C4 . . . . -0.1(5) ?
C2 C1 C6 C5 . . . . 0.8(4) ?
C2 C3 C4 C5 . . . . 0.1(5) ?
C3 C4 C5 C6 . . . . 0.4(5) ?
C4 C5 C6 C1 . . . . -0.8(5) ?
C6 C1 C2 C3 . . . . -0.4(4) ?
C7 P1 C1 C2 . . . . -147.6(2) ?
C7 P1 C1 C6 . . . . 32.7(3) ?
C7 P1 C13 C14 . . . . -136.4(2) ?
C7 P1 C13 C18 . . . . 48.6(2) ?
C7 C8 C9 C10 . . . . -0.7(5) ?
C8 C7 C12 C11 . . . . 1.0(4) ?
C8 C9 C10 C11 . . . . 1.0(5) ?
C9 C10 C11 C12 . . . . -0.3(5) ?
C10 C11 C12 C7 . . . . -0.7(4) ?
C12 C7 C8 C9 . . . . -0.2(4) ?
C13 P1 C1 C2 . . . . 103.9(2) ?
C13 P1 C1 C6 . . . . -75.8(2) ?
C13 P1 C7 C8 . . . . -161.1(2) ?
C13 P1 C7 C12 . . . . 19.1(3) ?
C13 C14 C15 C16 . . . . 0.9(4) ?
C14 C13 C18 C17 . . . . 1.4(4) ?
C14 C15 C16 C17 . . . . 0.5(5) ?
C15 C16 C17 C18 . . . . -1.0(5) ?
C16 C17 C18 C13 . . . . 0.0(4) ?
C18 C13 C14 C15 . . . . -1.9(4) ?
C19 P2 C25 C26 . . . . -88.8(2) ?
C19 P2 C25 C30 . . . . 89.6(2) ?
C19 P2 C31 C32 . . . . 178.5(2) ?
C19 P2 C31 C36 . . . . -6.9(3) ?
C19 C20 C21 C22 . . . . -0.8(7) ?
C20 C19 C24 C23 . . . . 1.9(4) ?
C20 C21 C22 C23 . . . . 1.2(7) ?
C21 C22 C23 C24 . . . . -0.2(6) ?
C22 C23 C24 C19 . . . . -1.4(5) ?
C24 C19 C20 C21 . . . . -0.8(5) ?
C25 P2 C19 C20 . . . . 13.2(3) ?
C25 P2 C19 C24 . . . . -169.2(2) ?
C25 P2 C31 C32 . . . . 71.7(2) ?
C25 P2 C31 C36 . . . . -113.7(2) ?
C25 C26 C27 C28 . . . . -0.1(5) ?
C26 C25 C30 C29 . . . . -0.5(4) ?
C26 C27 C28 C29 . . . . -0.9(5) ?
C27 C28 C29 C30 . . . . 1.2(5) ?
C28 C29 C30 C25 . . . . -0.4(4) ?
C30 C25 C26 C27 . . . . 0.8(4) ?
C31 P2 C19 C20 . . . . -95.5(3) ?
C31 P2 C19 C24 . . . . 82.1(2) ?
C31 P2 C25 C26 . . . . 17.9(3) ?
C31 P2 C25 C30 . . . . -163.7(2) ?
C31 C32 C33 C34 . . . . 0.2(4) ?
C32 C31 C36 C35 . . . . 1.8(4) ?
C32 C33 C34 C35 . . . . 1.2(5) ?
C33 C34 C35 C36 . . . . -1.2(5) ?
C34 C35 C36 C31 . . . . -0.3(5) ?
C36 C31 C32 C33 . . . . -1.7(4) ?

_cod_database_fobs_code 2022387
